data_7132875
loop_
_publ_author_name
'Zhou, Xinlong'
'Jiang, Jingjing'
'Zhang, Min'
'Wu, Qingqing'
'Zhu, Keyong'
'Shi, Dongjie'
'Hou, Sensen'
'Zhao, Jingjing'
'Li, Pan'

_publ_section_title
;
 Dioxane promoted photochemical <i>O</i>-alkylation of 1,3-dicarbonyl
 compounds beyond carbene insertion into C-H and C-C bonds.
;
_journal_issue 32
_journal_name_full 'Chemical communications (Cambridge, England)'
_journal_page_first 4330
_journal_page_last 4333
_journal_paper_doi 10.1039/d4cc00778f
_journal_volume 60
_journal_year 2024
_chemical_formula_moiety 'C19 H16 O4'
_chemical_formula_sum 'C19 H16 O4'
_chemical_formula_weight 308.32
_space_group_crystal_system monoclinic
_space_group_IT_number 14
_space_group_name_Hall '-P 2ybc'
_space_group_name_H-M_alt 'P 1 21/c 1'
_atom_sites_solution_hydrogens geom
_atom_sites_solution_primary dual
_audit_creation_date 2023-03-02
_audit_creation_method
;
Olex2 1.2
(compiled 2018.05.29 svn.r3508 for OlexSys, GUI svn.r5506)
;
_audit_update_record
;
2023-03-02 deposited with the CCDC.	2024-03-19 downloaded from the CCDC.
;
_cell_angle_alpha 90
_cell_angle_beta 108.127(2)
_cell_angle_gamma 90
_cell_formula_units_Z 4
_cell_length_a 10.9362(6)
_cell_length_b 17.7920(10)
_cell_length_c 8.2146(4)
_cell_measurement_reflns_used 2563
_cell_measurement_temperature 296
_cell_measurement_theta_max 27.779
_cell_measurement_theta_min 2.849
_cell_volume 1519.04(14)
_computing_cell_refinement 'SAINT V8.38A (?, 2016)'
_computing_data_reduction 'SAINT V8.38A (?, 2016)'
_computing_molecular_graphics 'Olex2 (Dolomanov et al., 2009)'
_computing_publication_material 'Olex2 (Dolomanov et al., 2009)'
_computing_structure_refinement 'ShelXL (Sheldrick, 2015)'
_computing_structure_solution 'ShelXT (Sheldrick, 2015)'
_diffrn_ambient_temperature 296.3
_diffrn_measured_fraction_theta_full 0.999
_diffrn_measured_fraction_theta_max 0.999
_diffrn_measurement_device_type 'Bruker D8 VENTURE PHOTON II'
_diffrn_measurement_method 'phi and omega scans'
_diffrn_radiation_monochromator 'Helios multilayer optic'
_diffrn_radiation_type MoK\a
_diffrn_radiation_wavelength 0.71073
_diffrn_reflns_av_R_equivalents 0.0713
_diffrn_reflns_av_unetI/netI 0.0515
_diffrn_reflns_Laue_measured_fraction_full 0.999
_diffrn_reflns_Laue_measured_fraction_max 0.999
_diffrn_reflns_limit_h_max 13
_diffrn_reflns_limit_h_min -13
_diffrn_reflns_limit_k_max 19
_diffrn_reflns_limit_k_min -21
_diffrn_reflns_limit_l_max 9
_diffrn_reflns_limit_l_min -10
_diffrn_reflns_number 14415
_diffrn_reflns_point_group_measured_fraction_full 0.999
_diffrn_reflns_point_group_measured_fraction_max 0.999
_diffrn_reflns_theta_full 25.242
_diffrn_reflns_theta_max 25.998
_diffrn_reflns_theta_min 1.959
_diffrn_source_type Microfocus
_exptl_absorpt_coefficient_mu 0.094
_exptl_absorpt_correction_T_max 0.2627
_exptl_absorpt_correction_T_min 0.2238
_exptl_absorpt_correction_type multi-scan
_exptl_absorpt_process_details
'SADABS-2016/2 (Bruker,2016/2) was used for absorption correction. wR2(int) was 0.1072 before and 0.0553 after correction. The Ratio of minimum to maximum transmission is 0.8519. The \l/2 correction factor is Not present.'
_exptl_crystal_colour colourless
_exptl_crystal_colour_primary colourless
_exptl_crystal_density_diffrn 1.348
_exptl_crystal_description block
_exptl_crystal_F_000 648
_exptl_crystal_size_max 0.25
_exptl_crystal_size_mid 0.21
_exptl_crystal_size_min 0.2
_refine_diff_density_max 0.177
_refine_diff_density_min -0.262
_refine_diff_density_rms 0.048
_refine_ls_extinction_method none
_refine_ls_goodness_of_fit_ref 1.051
_refine_ls_hydrogen_treatment constr
_refine_ls_matrix_type full
_refine_ls_number_parameters 209
_refine_ls_number_reflns 2977
_refine_ls_number_restraints 0
_refine_ls_restrained_S_all 1.051
_refine_ls_R_factor_all 0.0774
_refine_ls_R_factor_gt 0.0446
_refine_ls_shift/su_max 0.000
_refine_ls_shift/su_mean 0.000
_refine_ls_structure_factor_coef Fsqd
_refine_ls_weighting_details 'w=1/[\s^2^(Fo^2^)+(0.0377P)^2^+0.4264P] where P=(Fo^2^+2Fc^2^)/3'
_refine_ls_weighting_scheme calc
_refine_ls_wR_factor_gt 0.0898
_refine_ls_wR_factor_ref 0.1062
_reflns_Friedel_coverage 0.000
_reflns_number_gt 2097
_reflns_number_total 2977
_reflns_threshold_expression 'I > 2\s(I)'
_cod_data_source_file d4cc00778f2.cif
_cod_data_source_block m10199_0m
_cod_depositor_comments 'Adding full bibliography for 7132875--7132877.cif.'
_cod_database_code 7132875
_shelx_shelxl_version_number 2018/3
_shelx_space_group_comment
;
The symmetry employed for this shelxl refinement is uniquely defined
by the following loop, which should always be used as a source of
symmetry information in preference to the above space-group names.
They are only intended as comments.
;
_shelx_estimated_absorpt_t_max 0.981
_shelx_estimated_absorpt_t_min 0.977
_diffrn_source_source 'Incoatc Ius 3.0 '
_olex2_refinement_description
;
1. Fixed Uiso
 At 1.2 times of:
  All C(H) groups, All C(H,H) groups
 At 1.5 times of:
  All C(H,H,H) groups
2.a Secondary CH2 refined with riding coordinates:
 C18(H18A,H18B)
2.b Aromatic/amide H refined with riding coordinates:
 C1(H1), C2(H2), C3(H3), C4(H4), C5(H5), C9(H9), C12(H12), C13(H13), C14(H14),
 C15(H15), C16(H16)
2.c Idealised Me refined as rotating group:
 C19(H19A,H19B,H19C)
;
_olex2_submission_special_instructions 'No special instructions were received'

loop_
_space_group_symop_operation_xyz
'x, y, z'
'-x, y+1/2, -z+1/2'
'-x, -y, -z'
'x, -y-1/2, z-1/2'

loop_
_atom_site_label
_atom_site_type_symbol
_atom_site_fract_x
_atom_site_fract_y
_atom_site_fract_z
_atom_site_U_iso_or_equiv
_atom_site_adp_type
_atom_site_occupancy
_atom_site_site_symmetry_order
_atom_site_calc_flag
_atom_site_refinement_flags_posn
_atom_site_refinement_flags_adp
_atom_site_refinement_flags_occupancy
_atom_site_disorder_assembly
_atom_site_disorder_group
O1 O 0.68366(13) 0.30105(8) 0.16090(17) 0.0296(3) Uani 1 1 d . . . . .
O2 O 0.48837(12) 0.38199(7) 0.38616(16) 0.0238(3) Uani 1 1 d . . . . .
O3 O 0.68523(13) 0.37521(8) 0.66116(16) 0.0276(3) Uani 1 1 d . . . . .
O4 O 0.82549(14) 0.34759(9) 0.51964(17) 0.0375(4) Uani 1 1 d . . . . .
C1 C 0.53844(19) 0.51272(11) 0.2468(2) 0.0273(5) Uani 1 1 d . . . . .
H1 H 0.460961 0.504081 0.268104 0.033 Uiso 1 1 calc R . . . .
C2 C 0.5601(2) 0.58076(12) 0.1778(3) 0.0336(5) Uani 1 1 d . . . . .
H2 H 0.496432 0.617471 0.152051 0.040 Uiso 1 1 calc R . . . .
C3 C 0.6746(2) 0.59445(12) 0.1472(3) 0.0343(5) Uani 1 1 d . . . . .
H3 H 0.688564 0.640367 0.101824 0.041 Uiso 1 1 calc R . . . .
C4 C 0.7684(2) 0.54008(12) 0.1838(3) 0.0366(5) Uani 1 1 d . . . . .
H4 H 0.846033 0.549426 0.163407 0.044 Uiso 1 1 calc R . . . .
C5 C 0.7484(2) 0.47142(12) 0.2510(3) 0.0324(5) Uani 1 1 d . . . . .
H5 H 0.811894 0.434636 0.274074 0.039 Uiso 1 1 calc R . . . .
C6 C 0.63301(18) 0.45764(11) 0.2837(2) 0.0231(4) Uani 1 1 d . . . . .
C7 C 0.61131(18) 0.38180(11) 0.3562(2) 0.0220(4) Uani 1 1 d . . . . .
C8 C 0.60032(19) 0.31702(11) 0.2250(2) 0.0241(4) Uani 1 1 d . . . . .
C9 C 0.47477(19) 0.28662(11) 0.1975(2) 0.0248(4) Uani 1 1 d . . . . .
H9 H 0.440910 0.245022 0.129973 0.030 Uiso 1 1 calc R . . . .
C10 C 0.41315(18) 0.32795(10) 0.2854(2) 0.0218(4) Uani 1 1 d . . . . .
C11 C 0.27994(18) 0.32639(11) 0.2868(2) 0.0219(4) Uani 1 1 d . . . . .
C12 C 0.19525(19) 0.27252(12) 0.1893(2) 0.0284(5) Uani 1 1 d . . . . .
H12 H 0.224532 0.237717 0.125515 0.034 Uiso 1 1 calc R . . . .
C13 C 0.0686(2) 0.27063(12) 0.1870(3) 0.0316(5) Uani 1 1 d . . . . .
H13 H 0.013165 0.234364 0.122486 0.038 Uiso 1 1 calc R . . . .
C14 C 0.02387(19) 0.32251(12) 0.2804(2) 0.0290(5) Uani 1 1 d . . . . .
H14 H -0.061485 0.321113 0.278846 0.035 Uiso 1 1 calc R . . . .
C15 C 0.10646(19) 0.37650(11) 0.3760(2) 0.0274(5) Uani 1 1 d . . . . .
H15 H 0.076204 0.411603 0.438151 0.033 Uiso 1 1 calc R . . . .
C16 C 0.23379(19) 0.37856(11) 0.3799(2) 0.0253(5) Uani 1 1 d . . . . .
H16 H 0.288774 0.414914 0.444800 0.030 Uiso 1 1 calc R . . . .
C17 C 0.71979(19) 0.36522(11) 0.5218(2) 0.0248(5) Uani 1 1 d . . . . .
C18 C 0.7879(2) 0.36391(12) 0.8237(2) 0.0322(5) Uani 1 1 d . . . . .
H18A H 0.839315 0.320667 0.814474 0.039 Uiso 1 1 calc R . . . .
H18B H 0.750313 0.354080 0.914164 0.039 Uiso 1 1 calc R . . . .
C19 C 0.8717(2) 0.43210(14) 0.8676(3) 0.0476(6) Uani 1 1 d . . . . .
H19A H 0.913837 0.439537 0.782362 0.071 Uiso 1 1 calc GR . . . .
H19B H 0.935110 0.425269 0.977562 0.071 Uiso 1 1 calc GR . . . .
H19C H 0.819906 0.475270 0.871148 0.071 Uiso 1 1 calc GR . . . .

loop_
_atom_site_aniso_label
_atom_site_aniso_U_11
_atom_site_aniso_U_22
_atom_site_aniso_U_33
_atom_site_aniso_U_23
_atom_site_aniso_U_13
_atom_site_aniso_U_12
O1 0.0293(8) 0.0302(8) 0.0335(7) -0.0019(6) 0.0159(6) 0.0034(6)
O2 0.0179(7) 0.0266(8) 0.0277(7) -0.0065(6) 0.0082(5) -0.0021(6)
O3 0.0257(8) 0.0346(8) 0.0233(7) 0.0003(6) 0.0088(6) 0.0024(6)
O4 0.0236(9) 0.0583(11) 0.0311(8) 0.0043(7) 0.0091(6) 0.0134(7)
C1 0.0221(11) 0.0296(12) 0.0283(10) -0.0030(9) 0.0050(8) 0.0013(9)
C2 0.0375(14) 0.0269(12) 0.0318(11) 0.0003(9) 0.0042(9) 0.0043(10)
C3 0.0444(14) 0.0253(12) 0.0293(11) 0.0023(9) 0.0059(10) -0.0042(10)
C4 0.0352(13) 0.0368(13) 0.0415(12) 0.0020(10) 0.0173(10) -0.0052(11)
C5 0.0276(12) 0.0302(12) 0.0413(12) 0.0040(9) 0.0135(10) 0.0034(9)
C6 0.0210(11) 0.0236(11) 0.0230(9) -0.0038(8) 0.0042(8) -0.0001(8)
C7 0.0153(10) 0.0259(11) 0.0263(10) -0.0019(8) 0.0088(8) 0.0012(8)
C8 0.0262(11) 0.0218(11) 0.0244(9) 0.0033(8) 0.0082(8) 0.0049(9)
C9 0.0259(11) 0.0230(11) 0.0257(10) -0.0034(8) 0.0082(8) -0.0020(9)
C10 0.0229(11) 0.0195(10) 0.0208(9) 0.0018(8) 0.0037(8) -0.0015(8)
C11 0.0206(11) 0.0244(11) 0.0204(9) 0.0024(8) 0.0058(8) -0.0006(8)
C12 0.0279(12) 0.0272(12) 0.0307(11) -0.0056(8) 0.0099(9) -0.0018(9)
C13 0.0258(12) 0.0330(12) 0.0353(11) -0.0054(9) 0.0084(9) -0.0072(9)
C14 0.0196(11) 0.0362(12) 0.0313(11) 0.0046(9) 0.0082(9) 0.0016(9)
C15 0.0225(11) 0.0310(12) 0.0302(10) -0.0015(9) 0.0104(8) 0.0029(9)
C16 0.0244(11) 0.0243(11) 0.0258(10) -0.0010(8) 0.0060(8) -0.0017(9)
C17 0.0238(12) 0.0238(11) 0.0271(10) -0.0001(8) 0.0083(8) -0.0001(9)
C18 0.0300(12) 0.0415(13) 0.0219(10) 0.0062(9) 0.0036(9) 0.0020(10)
C19 0.0484(16) 0.0510(16) 0.0341(12) -0.0016(11) -0.0008(11) -0.0090(13)

loop_
_atom_type_symbol
_atom_type_description
_atom_type_scat_dispersion_real
_atom_type_scat_dispersion_imag
_atom_type_scat_source
C C 0.0033 0.0016 'International Tables Vol C Tables 4.2.6.8 and 6.1.1.4'
H H 0.0000 0.0000 'International Tables Vol C Tables 4.2.6.8 and 6.1.1.4'
O O 0.0106 0.0060 'International Tables Vol C Tables 4.2.6.8 and 6.1.1.4'

loop_
_geom_angle_atom_site_label_1
_geom_angle_atom_site_label_2
_geom_angle_atom_site_label_3
_geom_angle
_geom_angle_site_symmetry_1
_geom_angle_site_symmetry_3
_geom_angle_publ_flag
C10 O2 C7 108.25(14) . . ?
C17 O3 C18 115.17(15) . . ?
C2 C1 H1 120.2 . . ?
C2 C1 C6 119.7(2) . . ?
C6 C1 H1 120.2 . . ?
C1 C2 H2 119.6 . . ?
C3 C2 C1 120.7(2) . . ?
C3 C2 H2 119.6 . . ?
C2 C3 H3 120.1 . . ?
C2 C3 C4 119.7(2) . . ?
C4 C3 H3 120.1 . . ?
C3 C4 H4 119.7 . . ?
C3 C4 C5 120.5(2) . . ?
C5 C4 H4 119.7 . . ?
C4 C5 H5 120.1 . . ?
C4 C5 C6 119.8(2) . . ?
C6 C5 H5 120.1 . . ?
C1 C6 C5 119.48(19) . . ?
C1 C6 C7 120.98(18) . . ?
C5 C6 C7 119.53(17) . . ?
O2 C7 C6 109.39(15) . . ?
O2 C7 C8 104.18(14) . . ?
O2 C7 C17 110.83(15) . . ?
C6 C7 C8 111.88(15) . . ?
C6 C7 C17 110.27(15) . . ?
C17 C7 C8 110.14(15) . . ?
O1 C8 C7 124.35(18) . . ?
O1 C8 C9 130.94(18) . . ?
C9 C8 C7 104.66(16) . . ?
C8 C9 H9 125.5 . . ?
C10 C9 C8 108.98(17) . . ?
C10 C9 H9 125.5 . . ?
O2 C10 C11 115.01(16) . . ?
C9 C10 O2 113.68(17) . . ?
C9 C10 C11 131.28(18) . . ?
C12 C11 C10 119.52(17) . . ?
C16 C11 C10 121.62(17) . . ?
C16 C11 C12 118.84(18) . . ?
C11 C12 H12 119.7 . . ?
C13 C12 C11 120.51(19) . . ?
C13 C12 H12 119.7 . . ?
C12 C13 H13 119.9 . . ?
C12 C13 C14 120.19(19) . . ?
C14 C13 H13 119.9 . . ?
C13 C14 H14 120.1 . . ?
C13 C14 C15 119.82(19) . . ?
C15 C14 H14 120.1 . . ?
C14 C15 H15 119.8 . . ?
C16 C15 C14 120.39(19) . . ?
C16 C15 H15 119.8 . . ?
C11 C16 H16 119.9 . . ?
C15 C16 C11 120.25(18) . . ?
C15 C16 H16 119.9 . . ?
O3 C17 C7 113.06(16) . . ?
O4 C17 O3 125.56(18) . . ?
O4 C17 C7 121.33(17) . . ?
O3 C18 H18A 109.6 . . ?
O3 C18 H18B 109.6 . . ?
O3 C18 C19 110.26(17) . . ?
H18A C18 H18B 108.1 . . ?
C19 C18 H18A 109.6 . . ?
C19 C18 H18B 109.6 . . ?
C18 C19 H19A 109.5 . . ?
C18 C19 H19B 109.5 . . ?
C18 C19 H19C 109.5 . . ?
H19A C19 H19B 109.5 . . ?
H19A C19 H19C 109.5 . . ?
H19B C19 H19C 109.5 . . ?

loop_
_geom_bond_atom_site_label_1
_geom_bond_atom_site_label_2
_geom_bond_distance
_geom_bond_site_symmetry_2
_geom_bond_publ_flag
O1 C8 1.219(2) . ?
O2 C7 1.440(2) . ?
O2 C10 1.365(2) . ?
O3 C17 1.324(2) . ?
O3 C18 1.467(2) . ?
O4 C17 1.203(2) . ?
C1 H1 0.9300 . ?
C1 C2 1.388(3) . ?
C1 C6 1.388(3) . ?
C2 H2 0.9300 . ?
C2 C3 1.373(3) . ?
C3 H3 0.9300 . ?
C3 C4 1.374(3) . ?
C4 H4 0.9300 . ?
C4 C5 1.385(3) . ?
C5 H5 0.9300 . ?
C5 C6 1.391(3) . ?
C6 C7 1.523(3) . ?
C7 C8 1.557(3) . ?
C7 C17 1.530(3) . ?
C8 C9 1.427(3) . ?
C9 H9 0.9300 . ?
C9 C10 1.348(3) . ?
C10 C11 1.461(3) . ?
C11 C12 1.399(3) . ?
C11 C16 1.393(3) . ?
C12 H12 0.9300 . ?
C12 C13 1.380(3) . ?
C13 H13 0.9300 . ?
C13 C14 1.383(3) . ?
C14 H14 0.9300 . ?
C14 C15 1.384(3) . ?
C15 H15 0.9300 . ?
C15 C16 1.384(3) . ?
C16 H16 0.9300 . ?
C18 H18A 0.9700 . ?
C18 H18B 0.9700 . ?
C18 C19 1.495(3) . ?
C19 H19A 0.9600 . ?
C19 H19B 0.9600 . ?
C19 H19C 0.9600 . ?

loop_
_geom_torsion_atom_site_label_1
_geom_torsion_atom_site_label_2
_geom_torsion_atom_site_label_3
_geom_torsion_atom_site_label_4
_geom_torsion
_geom_torsion_site_symmetry_1
_geom_torsion_site_symmetry_2
_geom_torsion_site_symmetry_3
_geom_torsion_site_symmetry_4
_geom_torsion_publ_flag
O1 C8 C9 C10 -173.69(19) . . . . ?
O2 C7 C8 O1 176.50(17) . . . . ?
O2 C7 C8 C9 -1.21(18) . . . . ?
O2 C7 C17 O3 -17.6(2) . . . . ?
O2 C7 C17 O4 164.84(18) . . . . ?
O2 C10 C11 C12 -179.27(16) . . . . ?
O2 C10 C11 C16 2.4(3) . . . . ?
C1 C2 C3 C4 0.5(3) . . . . ?
C1 C6 C7 O2 -3.7(2) . . . . ?
C1 C6 C7 C8 111.20(19) . . . . ?
C1 C6 C7 C17 -125.85(18) . . . . ?
C2 C1 C6 C5 0.0(3) . . . . ?
C2 C1 C6 C7 -178.81(17) . . . . ?
C2 C3 C4 C5 0.2(3) . . . . ?
C3 C4 C5 C6 -0.8(3) . . . . ?
C4 C5 C6 C1 0.7(3) . . . . ?
C4 C5 C6 C7 179.54(18) . . . . ?
C5 C6 C7 O2 177.49(16) . . . . ?
C5 C6 C7 C8 -67.6(2) . . . . ?
C5 C6 C7 C17 55.4(2) . . . . ?
C6 C1 C2 C3 -0.6(3) . . . . ?
C6 C7 C8 O1 58.4(2) . . . . ?
C6 C7 C8 C9 -119.29(17) . . . . ?
C6 C7 C17 O3 103.71(18) . . . . ?
C6 C7 C17 O4 -73.9(2) . . . . ?
C7 O2 C10 C9 4.5(2) . . . . ?
C7 O2 C10 C11 -173.63(15) . . . . ?
C7 C8 C9 C10 3.8(2) . . . . ?
C8 C7 C17 O3 -132.33(17) . . . . ?
C8 C7 C17 O4 50.1(2) . . . . ?
C8 C9 C10 O2 -5.4(2) . . . . ?
C8 C9 C10 C11 172.36(18) . . . . ?
C9 C10 C11 C12 3.0(3) . . . . ?
C9 C10 C11 C16 -175.35(19) . . . . ?
C10 O2 C7 C6 118.01(15) . . . . ?
C10 O2 C7 C8 -1.76(18) . . . . ?
C10 O2 C7 C17 -120.19(16) . . . . ?
C10 C11 C12 C13 -179.16(18) . . . . ?
C10 C11 C16 C15 178.76(17) . . . . ?
C11 C12 C13 C14 0.5(3) . . . . ?
C12 C11 C16 C15 0.4(3) . . . . ?
C12 C13 C14 C15 0.1(3) . . . . ?
C13 C14 C15 C16 -0.5(3) . . . . ?
C14 C15 C16 C11 0.2(3) . . . . ?
C16 C11 C12 C13 -0.7(3) . . . . ?
C17 O3 C18 C19 79.9(2) . . . . ?
C17 C7 C8 O1 -64.6(2) . . . . ?
C17 C7 C8 C9 117.69(17) . . . . ?
C18 O3 C17 O4 0.6(3) . . . . ?
C18 O3 C17 C7 -176.89(16) . . . . ?
